data_4034898
loop_
_publ_author_name
'Salom\'o, Ernest'
'Rojo, Pep'
'Hern\'andez-Llad\'o, Pol'
'Riera, Antoni'
'Verdaguer, Xavier'

_publ_section_title
;
 P-Stereogenic and Non-P-Stereogenic Ir-MaxPHOX in the Asymmetric
 Hydrogenation of N-Aryl Imines. Isolation and X-ray Analysis of Imine
 Iridacycles.
;
_journal_issue 8
_journal_name_full 'The Journal of organic chemistry'
_journal_page_first 4618
_journal_page_last 4627
_journal_paper_doi 10.1021/acs.joc.8b00361
_journal_volume 83
_journal_year 2018
_chemical_absolute_configuration ad
_chemical_formula_sum 'C29 H44 Cl Ir N3 O P'
_chemical_formula_weight 709.29
_space_group_IT_number 4
_space_group_name_Hall 'P 2yb'
_space_group_name_H-M_alt 'P 1 21 1'
_symmetry_cell_setting monoclinic
_atom_sites_solution_hydrogens mixed
_audit_creation_method SHELXL-2014/7
_cell_angle_alpha 90
_cell_angle_beta 108.396(2)
_cell_angle_gamma 90
_cell_formula_units_Z 2
_cell_length_a 8.8193(7)
_cell_length_b 14.8781(10)
_cell_length_c 12.2570(8)
_cell_measurement_reflns_used 6927
_cell_measurement_temperature 100(2)
_cell_measurement_theta_max 29.43
_cell_measurement_theta_min 2.43
_cell_volume 1526.11(19)
_diffrn_ambient_temperature 100(2)
_diffrn_detector_area_resol_mean 512
_diffrn_detector_type '4K CCD area detector APEX II'
_diffrn_measured_fraction_theta_full 1.000
_diffrn_measured_fraction_theta_max 0.893
_diffrn_measurement_device_type 'APEX DUO Kappa 4-axis goniometer'
_diffrn_measurement_method
;
 Fullsphere data collection, phi and omega scans
;
_diffrn_measurement_specimen_support 'magnetic support with MicroMount'
_diffrn_radiation_monochromator 'Quazar MX Multilayer Optics'
_diffrn_radiation_type MoK\a
_diffrn_radiation_wavelength 0.71073
_diffrn_reflns_av_unetI/netI 0.0686
_diffrn_reflns_Laue_measured_fraction_full 1.000
_diffrn_reflns_Laue_measured_fraction_max 0.893
_diffrn_reflns_limit_h_max 12
_diffrn_reflns_limit_h_min -11
_diffrn_reflns_limit_k_max 19
_diffrn_reflns_limit_k_min -20
_diffrn_reflns_limit_l_max 12
_diffrn_reflns_limit_l_min -16
_diffrn_reflns_number 17554
_diffrn_reflns_point_group_measured_fraction_full 0.985
_diffrn_reflns_point_group_measured_fraction_max 0.841
_diffrn_reflns_theta_full 25.242
_diffrn_reflns_theta_max 30.137
_diffrn_reflns_theta_min 1.751
_diffrn_source 'Microfocus source E025 IuS'
_diffrn_source_current 0.6
_diffrn_source_power 50
_diffrn_source_size '0.2 mm x 0.2 mm fine focus'
_diffrn_source_type 'Bruker APEX DUO'
_exptl_absorpt_coefficient_mu 4.540
_exptl_absorpt_correction_T_max 0.876
_exptl_absorpt_correction_T_min 0.674
_exptl_absorpt_correction_type multi-scan
_exptl_absorpt_process_details
; 
 TWINABS Version 2008/0 Bruker-Nonius
 Blessing, Acta Cryst. (1995) A51 33-38
;
_exptl_crystal_colour yellow
_exptl_crystal_density_diffrn 1.544
_exptl_crystal_description block
_exptl_crystal_F_000 712
_exptl_crystal_size_max 0.15
_exptl_crystal_size_mid 0.08
_exptl_crystal_size_min 0.03
_refine_diff_density_max 1.064
_refine_diff_density_min -1.370
_refine_diff_density_rms 0.142
_refine_ls_abs_structure_details
;
 Classical Flack method preferred over Parsons because s.u. lower.
;
_refine_ls_abs_structure_Flack -0.018(9)
_refine_ls_extinction_method none
_refine_ls_goodness_of_fit_ref 1.034
_refine_ls_hydrogen_treatment noref
_refine_ls_matrix_type full
_refine_ls_number_parameters 338
_refine_ls_number_reflns 17554
_refine_ls_number_restraints 2
_refine_ls_restrained_S_all 1.034
_refine_ls_R_factor_all 0.0349
_refine_ls_R_factor_gt 0.0323
_refine_ls_shift/su_max 0.000
_refine_ls_shift/su_mean 0.000
_refine_ls_structure_factor_coef Fsqd
_refine_ls_weighting_details 'w=1/[\s^2^(Fo^2^)+(0.0352P)^2^] where P=(Fo^2^+2Fc^2^)/3'
_refine_ls_weighting_scheme calc
_refine_ls_wR_factor_gt 0.0841
_refine_ls_wR_factor_ref 0.0906
_reflns_Friedel_coverage 0.819
_reflns_Friedel_fraction_full 0.969
_reflns_Friedel_fraction_max 0.786
_reflns_number_gt 16570
_reflns_number_total 17554
_reflns_threshold_expression 'I > 2\s(I)'
_cod_data_source_file jo8b00361_si_002.cif
_cod_data_source_block mo_ESP478_15
_cod_depositor_comments
;
The following automatic conversions were performed:

data item '_exptl_absorpt_correction_type' value 'Multi-scan' was
changed to 'multi-scan' in accordance with the
/home/data/users/saulius/crontab/automatic-downloads/current/ACS/lib/dictionaries/cif_core.dic
dictionary named 'cif_core.dic' version 2.4.2 last updated on
2011-04-26.

data item '_symmetry_cell_setting' value 'Monoclinic' was changed to
'monoclinic' in accordance with the
/home/data/users/saulius/crontab/automatic-downloads/current/ACS/lib/dictionaries/cif_core.dic
dictionary named 'cif_core.dic' version 2.4.2 last updated on
2011-04-26.

Automatic conversion script
Id: cif_fix_values 6909 2019-04-08 15:41:33Z antanas 
;
_cod_original_sg_symbol_H-M 'P 21'
_cod_database_code 4034898
_shelx_shelxl_version_number 2014/7
_shelx_space_group_comment
;
The symmetry employed for this shelxl refinement is uniquely defined
by the following loop, which should always be used as a source of
symmetry information in preference to the above space-group names.
They are only intended as comments.
;
_shelx_estimated_absorpt_t_min 0.549
_shelx_estimated_absorpt_t_max 0.876

loop_
_space_group_symop_operation_xyz
'x, y, z'
'-x, y+1/2, -z'

loop_
_atom_site_label
_atom_site_type_symbol
_atom_site_fract_x
_atom_site_fract_y
_atom_site_fract_z
_atom_site_U_iso_or_equiv
_atom_site_adp_type
_atom_site_occupancy
_atom_site_site_symmetry_order
_atom_site_calc_flag
_atom_site_refinement_flags_posn
_atom_site_refinement_flags_adp
Ir1 Ir 0.26778(3) 0.82100(3) 0.15988(2) 0.00947(8) Uani 1 1 d D .
H1 H 0.263(12) 0.740(4) 0.072(6) 0.014 Uiso 1 1 d D U
Cl1 Cl -0.02571(18) 0.8224(3) 0.09124(15) 0.0143(3) Uani 1 1 d . .
P1 P 0.5320(2) 0.80502(15) 0.20382(18) 0.0108(6) Uani 1 1 d . .
O1 O 0.3423(6) 1.0172(4) -0.0774(5) 0.0154(14) Uani 1 1 d . .
N1 N 0.2494(9) 0.9284(6) 0.2770(7) 0.0109(18) Uani 1 1 d . .
N2 N 0.2673(8) 0.9056(5) 0.0173(6) 0.0110(15) Uani 1 1 d . .
N3 N 0.6044(8) 0.8861(5) 0.1418(7) 0.0135(16) Uani 1 1 d . .
H3N H 0.6938 0.8753 0.1267 0.016 Uiso 1 1 calc R U
C1 C 0.2512(12) 0.7499(7) 0.2929(9) 0.014(2) Uani 1 1 d . .
C2 C 0.2402(11) 0.6573(7) 0.3040(9) 0.019(2) Uani 1 1 d . .
H2 H 0.2419 0.6204 0.2411 0.023 Uiso 1 1 calc R U
C3 C 0.2269(11) 0.6159(7) 0.4024(9) 0.024(2) Uani 1 1 d . .
H3 H 0.2218 0.5523 0.4065 0.029 Uiso 1 1 calc R U
C4 C 0.2212(14) 0.6687(9) 0.4946(10) 0.023(3) Uani 1 1 d . .
H4 H 0.2165 0.6406 0.5630 0.027 Uiso 1 1 calc R U
C5 C 0.2223(10) 0.7606(7) 0.4886(8) 0.020(2) Uani 1 1 d . .
H5 H 0.2139 0.7962 0.5508 0.024 Uiso 1 1 calc R U
C6 C 0.2363(9) 0.8017(6) 0.3874(7) 0.014(2) Uani 1 1 d . .
C7 C 0.2297(10) 0.8996(7) 0.3713(9) 0.0147(19) Uani 1 1 d . .
C8 C 0.2537(11) 1.0210(6) 0.2502(8) 0.0157(19) Uani 1 1 d . .
C9 C 0.1451(10) 1.0526(6) 0.1458(8) 0.017(2) Uani 1 1 d . .
H9 H 0.0634 1.0141 0.1007 0.020 Uiso 1 1 calc R U
C10 C 0.1579(12) 1.1398(6) 0.1092(9) 0.023(2) Uani 1 1 d . .
H10 H 0.0867 1.1605 0.0381 0.028 Uiso 1 1 calc R U
C11 C 0.2751(10) 1.1969(7) 0.1768(9) 0.022(2) Uani 1 1 d . .
H11 H 0.2853 1.2563 0.1512 0.027 Uiso 1 1 calc R U
C12 C 0.3762(11) 1.1674(6) 0.2807(9) 0.020(2) Uani 1 1 d . .
H12 H 0.4535 1.2073 0.3277 0.024 Uiso 1 1 calc R U
C13 C 0.3669(10) 1.0801(6) 0.3178(8) 0.0154(19) Uani 1 1 d . .
H13 H 0.4380 1.0607 0.3896 0.019 Uiso 1 1 calc R U
C14 C 0.1993(15) 0.9602(9) 0.4605(10) 0.024(3) Uani 1 1 d . .
H14A H 0.1076 0.9376 0.4812 0.037 Uiso 1 1 calc R U
H14B H 0.1766 1.0212 0.4294 0.037 Uiso 1 1 calc R U
H14C H 0.2940 0.9612 0.5290 0.037 Uiso 1 1 calc R U
C15 C 0.1367(10) 0.9099(6) -0.0961(7) 0.0160(19) Uani 1 1 d . .
H15 H 0.0305 0.9141 -0.0831 0.019 Uiso 1 1 calc R U
C16 C 0.1740(10) 0.9981(6) -0.1447(8) 0.019(2) Uani 1 1 d . .
H16A H 0.1615 0.9920 -0.2275 0.022 Uiso 1 1 calc R U
H16B H 0.1026 1.0466 -0.1348 0.022 Uiso 1 1 calc R U
C17 C 0.3728(10) 0.9629(6) 0.0156(8) 0.0128(18) Uani 1 1 d . .
C18 C 0.5305(10) 0.9740(6) 0.1104(8) 0.0111(17) Uani 1 1 d . .
H18 H 0.5043 0.9967 0.1792 0.013 Uiso 1 1 calc R U
C19 C 0.1423(9) 0.8248(13) -0.1667(7) 0.0215(18) Uani 1 1 d . .
H19 H 0.1248 0.7717 -0.1220 0.026 Uiso 1 1 calc R U
C20 C 0.0007(10) 0.8286(13) -0.2807(7) 0.033(3) Uani 1 1 d . .
H20A H -0.0196 0.7683 -0.3144 0.049 Uiso 1 1 calc R U
H20B H 0.0276 0.8693 -0.3347 0.049 Uiso 1 1 calc R U
H20C H -0.0951 0.8505 -0.2650 0.049 Uiso 1 1 calc R U
C21 C 0.3028(11) 0.8117(14) -0.1874(8) 0.028(3) Uani 1 1 d . .
H21A H 0.2990 0.7571 -0.2329 0.041 Uiso 1 1 calc R U
H21B H 0.3875 0.8060 -0.1134 0.041 Uiso 1 1 calc R U
H21C H 0.3248 0.8637 -0.2292 0.041 Uiso 1 1 calc R U
C22 C 0.6436(9) 1.0437(6) 0.0846(8) 0.0119(17) Uani 1 1 d . .
H22 H 0.5824 1.1011 0.0634 0.014 Uiso 1 1 calc R U
C23 C 0.7809(11) 1.0611(7) 0.1957(9) 0.023(2) Uani 1 1 d . .
H23A H 0.8555 1.1045 0.1808 0.035 Uiso 1 1 calc R U
H23B H 0.8372 1.0046 0.2233 0.035 Uiso 1 1 calc R U
H23C H 0.7379 1.0852 0.2543 0.035 Uiso 1 1 calc R U
C24 C 0.6693(9) 0.8027(6) 0.3567(7) 0.015(2) Uani 1 1 d . .
C25 C 0.7053(11) 1.0189(6) -0.0149(8) 0.021(2) Uani 1 1 d . .
H25A H 0.7665 1.0693 -0.0310 0.031 Uiso 1 1 calc R U
H25B H 0.6146 1.0057 -0.0835 0.031 Uiso 1 1 calc R U
H25C H 0.7742 0.9659 0.0060 0.031 Uiso 1 1 calc R U
C26 C 0.6405(14) 0.7184(8) 0.4214(10) 0.023(3) Uani 1 1 d . .
H26A H 0.7222 0.7152 0.4971 0.034 Uiso 1 1 calc R U
H26B H 0.6466 0.6644 0.3771 0.034 Uiso 1 1 calc R U
H26C H 0.5345 0.7220 0.4310 0.034 Uiso 1 1 calc R U
C27 C 0.6423(13) 0.8876(8) 0.4195(10) 0.023(3) Uani 1 1 d . .
H27A H 0.7158 0.8874 0.4984 0.034 Uiso 1 1 calc R U
H27B H 0.5318 0.8885 0.4210 0.034 Uiso 1 1 calc R U
H27C H 0.6619 0.9410 0.3791 0.034 Uiso 1 1 calc R U
C28 C 0.8443(10) 0.8023(7) 0.3560(8) 0.022(3) Uani 1 1 d . .
H28A H 0.9166 0.8068 0.4351 0.033 Uiso 1 1 calc R U
H28B H 0.8616 0.8535 0.3111 0.033 Uiso 1 1 calc R U
H28C H 0.8655 0.7462 0.3214 0.033 Uiso 1 1 calc R U
C29 C 0.5932(11) 0.7067(7) 0.1432(8) 0.016(2) Uani 1 1 d . .
H29A H 0.7101 0.7039 0.1675 0.024 Uiso 1 1 calc R U
H29B H 0.5513 0.7098 0.0591 0.024 Uiso 1 1 calc R U
H29C H 0.5515 0.6529 0.1699 0.024 Uiso 1 1 calc R U

loop_
_atom_site_aniso_label
_atom_site_aniso_U_11
_atom_site_aniso_U_22
_atom_site_aniso_U_33
_atom_site_aniso_U_23
_atom_site_aniso_U_13
_atom_site_aniso_U_12
Ir1 0.00843(13) 0.01006(13) 0.00919(14) 0.0005(2) 0.00174(10) -0.0001(2)
Cl1 0.0092(7) 0.0177(8) 0.0148(8) -0.0004(18) 0.0022(6) -0.0011(16)
P1 0.0102(9) 0.0105(17) 0.0101(10) 0.0006(8) 0.0010(7) 0.0003(8)
O1 0.006(3) 0.023(3) 0.016(3) 0.008(3) 0.001(3) 0.000(2)
N1 0.009(4) 0.012(4) 0.012(4) -0.001(4) 0.003(3) 0.001(3)
N2 0.011(3) 0.014(4) 0.007(4) 0.001(3) 0.002(3) -0.002(3)
N3 0.010(3) 0.011(4) 0.020(4) 0.002(3) 0.006(3) 0.004(3)
C1 0.008(4) 0.019(5) 0.012(5) 0.003(4) -0.002(4) 0.004(4)
C2 0.021(5) 0.019(5) 0.015(5) 0.003(4) 0.003(4) 0.002(4)
C3 0.013(4) 0.026(5) 0.034(6) 0.013(5) 0.008(4) -0.001(4)
C4 0.020(6) 0.038(7) 0.010(6) 0.014(5) 0.003(5) -0.002(5)
C5 0.009(4) 0.032(5) 0.017(5) 0.005(4) 0.000(4) 0.003(4)
C6 0.011(4) 0.019(7) 0.010(4) 0.002(3) 0.000(3) -0.003(3)
C7 0.006(4) 0.023(5) 0.012(5) 0.001(4) -0.001(3) 0.001(3)
C8 0.017(4) 0.015(4) 0.017(5) -0.004(4) 0.008(4) 0.004(3)
C9 0.012(4) 0.018(5) 0.018(5) -0.004(4) 0.002(4) 0.000(3)
C10 0.027(5) 0.017(5) 0.020(5) 0.000(4) 0.001(4) 0.005(4)
C11 0.021(5) 0.014(5) 0.035(6) -0.002(4) 0.013(5) 0.001(4)
C12 0.014(4) 0.021(5) 0.028(6) -0.010(4) 0.010(4) -0.003(4)
C13 0.006(4) 0.020(5) 0.021(5) -0.004(4) 0.006(4) 0.001(3)
C14 0.024(6) 0.035(7) 0.017(7) -0.006(5) 0.009(5) -0.001(5)
C15 0.011(4) 0.021(5) 0.010(4) 0.003(4) -0.005(4) 0.002(3)
C16 0.010(4) 0.026(5) 0.013(5) 0.005(4) -0.006(4) -0.004(4)
C17 0.012(4) 0.014(4) 0.014(5) 0.004(3) 0.005(3) 0.005(3)
C18 0.008(4) 0.012(4) 0.011(5) 0.002(3) 0.001(3) -0.003(3)
C19 0.022(4) 0.022(5) 0.014(4) 0.000(7) -0.003(3) 0.000(7)
C20 0.033(5) 0.041(8) 0.019(4) -0.001(7) 0.001(4) -0.020(7)
C21 0.038(5) 0.029(7) 0.015(4) 0.001(6) 0.006(4) -0.008(6)
C22 0.006(4) 0.012(4) 0.019(5) 0.001(3) 0.006(3) -0.003(3)
C23 0.022(5) 0.017(5) 0.027(6) -0.003(4) 0.003(4) -0.005(4)
C24 0.011(4) 0.022(7) 0.012(4) 0.000(4) 0.002(3) 0.002(3)
C25 0.021(5) 0.019(5) 0.018(5) 0.004(4) 0.000(4) 0.003(4)
C26 0.020(5) 0.029(6) 0.014(6) 0.011(5) -0.002(4) 0.004(5)
C27 0.016(5) 0.028(6) 0.017(6) -0.006(5) -0.006(4) 0.003(5)
C28 0.014(4) 0.030(8) 0.018(5) 0.002(4) -0.001(3) -0.001(4)
C29 0.014(5) 0.015(5) 0.019(5) -0.003(4) 0.007(4) -0.001(4)

loop_
_atom_type_symbol
_atom_type_description
_atom_type_scat_dispersion_real
_atom_type_scat_dispersion_imag
_atom_type_scat_source
C C 0.0033 0.0016 'International Tables Vol C Tables 4.2.6.8 and 6.1.1.4'
H H 0.0000 0.0000 'International Tables Vol C Tables 4.2.6.8 and 6.1.1.4'
N N 0.0061 0.0033 'International Tables Vol C Tables 4.2.6.8 and 6.1.1.4'
O O 0.0106 0.0060 'International Tables Vol C Tables 4.2.6.8 and 6.1.1.4'
P P 0.1023 0.0942 'International Tables Vol C Tables 4.2.6.8 and 6.1.1.4'
Cl Cl 0.1484 0.1585 'International Tables Vol C Tables 4.2.6.8 and 6.1.1.4'
Ir Ir -1.4442 7.9887 'International Tables Vol C Tables 4.2.6.8 and 6.1.1.4'

loop_
_geom_angle_atom_site_label_1
_geom_angle_atom_site_label_2
_geom_angle_atom_site_label_3
_geom_angle
C1 Ir1 N2 174.6(4)
C1 Ir1 N1 79.1(4)
N2 Ir1 N1 97.1(3)
C1 Ir1 P1 95.0(3)
N2 Ir1 P1 89.6(2)
N1 Ir1 P1 102.0(2)
C1 Ir1 Cl1 86.7(3)
N2 Ir1 Cl1 89.1(2)
N1 Ir1 Cl1 86.0(2)
P1 Ir1 Cl1 172.02(10)
N3 P1 C29 101.1(5)
N3 P1 C24 104.5(4)
C29 P1 C24 102.3(4)
N3 P1 Ir1 109.6(3)
C29 P1 Ir1 114.4(3)
C24 P1 Ir1 122.4(3)
C17 O1 C16 104.7(6)
C7 N1 C8 123.2(9)
C7 N1 Ir1 113.8(7)
C8 N1 Ir1 123.0(7)
C17 N2 C15 108.0(7)
C17 N2 Ir1 126.4(6)
C15 N2 Ir1 125.5(6)
C18 N3 P1 124.7(6)
C2 C1 C6 115.4(10)
C2 C1 Ir1 129.2(9)
C6 C1 Ir1 115.2(7)
C1 C2 C3 123.4(11)
C4 C3 C2 119.3(10)
C5 C4 C3 121.2(11)
C4 C5 C6 118.6(10)
C5 C6 C1 121.9(9)
C5 C6 C7 122.2(9)
C1 C6 C7 115.9(9)
N1 C7 C6 115.9(10)
N1 C7 C14 123.8(10)
C6 C7 C14 120.3(10)
C13 C8 C9 118.9(9)
C13 C8 N1 122.9(8)
C9 C8 N1 118.1(8)
C10 C9 C8 120.1(8)
C9 C10 C11 119.9(9)
C12 C11 C10 119.9(9)
C11 C12 C13 121.0(9)
C12 C13 C8 120.1(9)
N2 C15 C16 101.7(7)
N2 C15 C19 109.4(7)
C16 C15 C19 116.1(9)
O1 C16 C15 104.5(6)
N2 C17 O1 117.6(7)
N2 C17 C18 124.2(8)
O1 C17 C18 118.2(7)
N3 C18 C17 109.3(7)
N3 C18 C22 113.2(7)
C17 C18 C22 114.4(7)
C21 C19 C15 113.1(9)
C21 C19 C20 112.2(8)
C15 C19 C20 108.4(12)
C25 C22 C23 111.7(8)
C25 C22 C18 114.8(7)
C23 C22 C18 108.2(8)
C27 C24 C28 108.6(7)
C27 C24 C26 109.5(8)
C28 C24 C26 109.0(7)
C27 C24 P1 109.3(6)
C28 C24 P1 108.9(6)
C26 C24 P1 111.5(6)

loop_
_geom_bond_atom_site_label_1
_geom_bond_atom_site_label_2
_geom_bond_distance
Ir1 C1 1.988(11)
Ir1 N2 2.153(7)
Ir1 N1 2.188(9)
Ir1 P1 2.233(2)
Ir1 Cl1 2.4563(15)
P1 N3 1.657(8)
P1 C29 1.799(10)
P1 C24 1.883(8)
O1 C17 1.353(10)
O1 C16 1.480(9)
N1 C7 1.295(13)
N1 C8 1.420(12)
N2 C17 1.267(11)
N2 C15 1.501(10)
N3 C18 1.458(11)
C1 C2 1.391(13)
C1 C6 1.431(14)
C2 C3 1.392(15)
C3 C4 1.391(18)
C4 C5 1.369(17)
C5 C6 1.424(13)
C6 C7 1.469(13)
C7 C14 1.505(15)
C8 C13 1.390(12)
C8 C9 1.415(12)
C9 C10 1.389(13)
C10 C11 1.391(13)
C11 C12 1.376(13)
C12 C13 1.387(13)
C15 C16 1.519(12)
C15 C19 1.54(2)
C17 C18 1.514(11)
C18 C22 1.539(11)
C19 C21 1.527(13)
C19 C20 1.554(10)
C22 C25 1.529(13)
C22 C23 1.532(11)
C24 C27 1.536(14)
C24 C28 1.546(12)
C24 C26 1.547(14)

loop_
_geom_torsion_atom_site_label_1
_geom_torsion_atom_site_label_2
_geom_torsion_atom_site_label_3
_geom_torsion_atom_site_label_4
_geom_torsion
C29 P1 N3 C18 147.2(8)
C24 P1 N3 C18 -106.8(7)
Ir1 P1 N3 C18 26.0(8)
C6 C1 C2 C3 -4.3(15)
Ir1 C1 C2 C3 -179.1(7)
C1 C2 C3 C4 1.2(16)
C2 C3 C4 C5 2.5(16)
C3 C4 C5 C6 -2.6(16)
C4 C5 C6 C1 -0.8(14)
C4 C5 C6 C7 176.6(9)
C2 C1 C6 C5 4.1(13)
Ir1 C1 C6 C5 179.6(6)
C2 C1 C6 C7 -173.5(8)
Ir1 C1 C6 C7 2.1(11)
C8 N1 C7 C6 -177.1(7)
Ir1 N1 C7 C6 4.8(10)
C8 N1 C7 C14 3.8(15)
Ir1 N1 C7 C14 -174.3(7)
C5 C6 C7 N1 177.8(8)
C1 C6 C7 N1 -4.7(13)
C5 C6 C7 C14 -3.1(13)
C1 C6 C7 C14 174.5(8)
C7 N1 C8 C13 60.4(14)
Ir1 N1 C8 C13 -121.6(9)
C7 N1 C8 C9 -124.3(10)
Ir1 N1 C8 C9 53.7(11)
C13 C8 C9 C10 3.4(14)
N1 C8 C9 C10 -172.0(10)
C8 C9 C10 C11 -1.6(15)
C9 C10 C11 C12 -1.2(16)
C10 C11 C12 C13 2.2(15)
C11 C12 C13 C8 -0.4(14)
C9 C8 C13 C12 -2.4(14)
N1 C8 C13 C12 172.8(9)
C17 N2 C15 C16 -14.6(10)
Ir1 N2 C15 C16 162.6(6)
C17 N2 C15 C19 108.7(9)
Ir1 N2 C15 C19 -74.1(10)
C17 O1 C16 C15 -16.3(9)
N2 C15 C16 O1 18.3(9)
C19 C15 C16 O1 -100.3(8)
C15 N2 C17 O1 4.8(11)
Ir1 N2 C17 O1 -172.4(6)
C15 N2 C17 C18 -174.7(8)
Ir1 N2 C17 C18 8.0(13)
C16 O1 C17 N2 7.7(11)
C16 O1 C17 C18 -172.7(8)
P1 N3 C18 C17 -66.5(10)
P1 N3 C18 C22 164.7(6)
N2 C17 C18 N3 47.7(12)
O1 C17 C18 N3 -131.8(8)
N2 C17 C18 C22 175.8(9)
O1 C17 C18 C22 -3.7(12)
N2 C15 C19 C21 -57.7(11)
C16 C15 C19 C21 56.6(11)
N2 C15 C19 C20 177.1(9)
C16 C15 C19 C20 -68.6(11)
N3 C18 C22 C25 60.4(10)
C17 C18 C22 C25 -65.7(10)
N3 C18 C22 C23 -65.1(10)
C17 C18 C22 C23 168.8(8)
N3 P1 C24 C27 70.3(8)
C29 P1 C24 C27 175.4(7)
Ir1 P1 C24 C27 -54.8(8)
N3 P1 C24 C28 -48.2(7)
C29 P1 C24 C28 56.9(7)
Ir1 P1 C24 C28 -173.3(5)
N3 P1 C24 C26 -168.5(7)
C29 P1 C24 C26 -63.4(8)
Ir1 P1 C24 C26 66.4(8)
